data_7213486
loop_
_publ_author_name
'Michael, Joseph P.'
'de Koning, Charles B.'
'van der Westhuyzen, Christiaan W.'
'Fernandes, Manuel A.'

_publ_section_title
;
 Influence of ring size on the outcome of sulfide contraction reactions
 with thiolactams. Isolation of bicyclic ketene S,N-acetals and
 thioisom\"unchnones
;
_journal_issue 17
_journal_name_full 'Journal of the Chemical Society, Perkin Transactions 1'
_journal_page_first 2055
_journal_paper_doi 10.1039/b103560f
_journal_year 2001
_chemical_formula_moiety 'C26 H32 N2 O10 S2'
_chemical_formula_sum 'C26 H32 N2 O10 S2'
_chemical_formula_weight 596.66
_chemical_name_systematic
;meso-3,3'-dioxo-6,7,6',7'-tetrahydro-
5H,5H'-[2,2']bi([1,3]thiazolo[3,2-a]pyridinyl)-2,2',8,8'-tetracarboxylate 
;
_chemical_temperature_decomposition 525.15
_space_group_IT_number 14
_symmetry_cell_setting monoclinic
_symmetry_space_group_name_Hall '-P 2yn'
_symmetry_space_group_name_H-M 'P 1 21/n 1'
_atom_sites_solution_hydrogens geom
_atom_sites_solution_primary direct
_atom_sites_solution_secondary difmap
_audit_creation_method SHELXL-97
_cell_angle_alpha 90.00
_cell_angle_beta 105.103(4)
_cell_angle_gamma 90.00
_cell_formula_units_Z 2
_cell_length_a 9.1807(19)
_cell_length_b 11.696(2)
_cell_length_c 13.880(3)
_cell_measurement_temperature 293(2)
_cell_volume 1438.9(5)
_computing_cell_refinement 'Bruker SMART'
_computing_data_collection 'Bruker SMART'
_computing_data_reduction 'Bruker SHELXTL'
_computing_molecular_graphics 'Bruker SHELXTL, PLATON (Spek, 1990)'
_computing_publication_material 'Bruker SHELXTL'
_computing_structure_refinement 'SHELXL-97 (Sheldrick, 1997)'
_computing_structure_solution 'SHELXS-97 (Sheldrick, 1990)'
_diffrn_ambient_temperature 293(2)
_diffrn_measured_fraction_theta_full 0.999
_diffrn_measured_fraction_theta_max 0.999
_diffrn_measurement_device_type 'CCD area detector'
_diffrn_measurement_method 'phi and omega scans'
_diffrn_radiation_monochromator graphite
_diffrn_radiation_source 'fine-focus sealed tube'
_diffrn_radiation_type MoK\a
_diffrn_radiation_wavelength 0.71073
_diffrn_reflns_av_R_equivalents 0.0476
_diffrn_reflns_av_sigmaI/netI 0.0584
_diffrn_reflns_limit_h_max 10
_diffrn_reflns_limit_h_min -10
_diffrn_reflns_limit_k_max 12
_diffrn_reflns_limit_k_min -13
_diffrn_reflns_limit_l_max 16
_diffrn_reflns_limit_l_min -11
_diffrn_reflns_number 7624
_diffrn_reflns_theta_full 25.00
_diffrn_reflns_theta_max 25.00
_diffrn_reflns_theta_min 2.31
_exptl_absorpt_coefficient_mu 0.243
_exptl_absorpt_correction_T_max 0.9761
_exptl_absorpt_correction_T_min 0.9373
_exptl_absorpt_correction_type empirical
_exptl_absorpt_process_details 'Sheldrick, G. M. (1996). SADABS. University of G\"ottingen, Germany.'
_exptl_crystal_colour Yellow
_exptl_crystal_density_diffrn 1.377
_exptl_crystal_density_method 'not measured'
_exptl_crystal_description Prismic
_exptl_crystal_F_000 628
_exptl_crystal_preparation 'Slow evaporation from acetone'
_exptl_crystal_size_max 0.27
_exptl_crystal_size_mid 0.12
_exptl_crystal_size_min 0.10
_refine_diff_density_max 0.354
_refine_diff_density_min -0.213
_refine_diff_density_rms 0.045
_refine_ls_extinction_method none
_refine_ls_goodness_of_fit_ref 1.028
_refine_ls_hydrogen_treatment mixed
_refine_ls_matrix_type full
_refine_ls_number_parameters 203
_refine_ls_number_reflns 2528
_refine_ls_number_restraints 5
_refine_ls_restrained_S_all 1.027
_refine_ls_R_factor_all 0.1044
_refine_ls_R_factor_gt 0.0516
_refine_ls_shift/su_max 0.000
_refine_ls_shift/su_mean 0.000
_refine_ls_structure_factor_coef Fsqd
_refine_ls_weighting_details 'calc w=1/[\s^2^(Fo^2^)+(0.0838P)^2^+0.0000P] where P=(Fo^2^+2Fc^2^)/3'
_refine_ls_weighting_scheme calc
_refine_ls_wR_factor_gt 0.1381
_refine_ls_wR_factor_ref 0.1600
_reflns_number_gt 1405
_reflns_number_total 2528
_reflns_threshold_expression >2sigma(I)
_cod_data_source_file b103560fsup1.cif
_cod_data_source_block cwdimr_s
_cod_depositor_comments
;
The following automatic conversions were performed:

'_chemical_melting_point' tag was changed to
'_chemical_temperature_decomposition' since the value had been given
as '252 deg C decomp.'. The value '252 deg C decomp.' was changed to
'525.15' - it was converted from degrees Celsius(C) to
Kelvins(K).

'_symmetry_cell_setting' value 'Monoclinic' changed to
'monoclinic' according to
/home/saulius/struct/CIF-dictionaries/cif_core.dic dictionary named
'cif_core.dic' version 2.4.2 from
2011-04-26.

'_exptl_absorpt_correction_type' value 'Empirical'
changed to 'empirical' according to
/home/saulius/struct/CIF-dictionaries/cif_core.dic dictionary named
'cif_core.dic' version 2.4.2 from 2011-04-26.

Automatic conversion script
Id: cif_fix_values 1891 2012-01-12 08:04:46Z andrius 
;
_cod_original_cell_volume 1439.0(5)
_cod_original_sg_symbol_H-M P2(1)/n
_cod_database_code 7213486

loop_
_symmetry_equiv_pos_as_xyz
'x, y, z'
'-x+1/2, y+1/2, -z+1/2'
'-x, -y, -z'
'x-1/2, -y-1/2, z-1/2'

loop_
_atom_site_label
_atom_site_type_symbol
_atom_site_fract_x
_atom_site_fract_y
_atom_site_fract_z
_atom_site_U_iso_or_equiv
_atom_site_adp_type
_atom_site_occupancy
_atom_site_symmetry_multiplicity
_atom_site_calc_flag
_atom_site_refinement_flags
_atom_site_disorder_assembly
_atom_site_disorder_group
S1 S 0.98854(10) 0.34335(8) 0.09047(6) 0.0585(3) Uani 1 1 d . . .
N4 N 0.8930(3) 0.2795(2) -0.09548(18) 0.0517(7) Uani 1 1 d . . .
O3 O 0.9419(3) 0.4312(2) -0.18539(16) 0.0665(7) Uani 1 1 d . . .
C2 C 1.0274(3) 0.4382(3) -0.0048(2) 0.0493(8) Uani 1 1 d . . .
O2 O 1.2371(3) 0.3492(2) -0.0392(2) 0.0799(8) Uani 1 1 d . . .
C3 C 0.9480(4) 0.3848(3) -0.1066(2) 0.0533(9) Uani 1 1 d . . .
C8A C 0.9016(3) 0.2424(3) 0.0001(2) 0.0498(8) Uani 1 1 d . . .
O1 O 1.2837(3) 0.5045(2) 0.0571(2) 0.0796(8) Uani 1 1 d . . .
C8 C 0.8447(4) 0.1411(3) 0.0187(2) 0.0574(9) Uani 1 1 d . . .
O4 O 0.9007(4) 0.1746(2) 0.19270(19) 0.0883(9) Uani 1 1 d . . .
C9 C 1.1995(4) 0.4375(3) 0.0090(2) 0.0566(9) Uani 1 1 d . . .
C5 C 0.8095(4) 0.2130(3) -0.1818(2) 0.0702(11) Uani 1 1 d . . .
H5A H 0.8471 0.2302 -0.2393 0.084 Uiso 1 1 calc R . .
H5B H 0.7033 0.2331 -0.1978 0.084 Uiso 1 1 calc R . .
C6 C 0.8285(5) 0.0890(4) -0.1578(3) 0.0896(13) Uani 1 1 d . . .
H6A H 0.9339 0.0684 -0.1473 0.108 Uiso 1 1 calc R . .
H6B H 0.7703 0.0449 -0.2140 0.108 Uiso 1 1 calc R . .
C7 C 0.7777(5) 0.0592(3) -0.0655(3) 0.0757(11) Uani 1 1 d . . .
H7A H 0.6685 0.0624 -0.0809 0.091 Uiso 1 1 calc R . .
H7B H 0.8089 -0.0182 -0.0448 0.091 Uiso 1 1 calc R . .
C12 C 0.8434(5) 0.1155(4) 0.1213(3) 0.0717(11) Uani 1 1 d . A .
C10 C 1.3995(4) 0.3302(4) -0.0295(4) 0.0985(15) Uani 1 1 d D . .
H10A H 1.4185 0.3238 -0.0948 0.118 Uiso 1 1 calc R . .
H10B H 1.4586 0.3932 0.0060 0.118 Uiso 1 1 calc R . .
C11 C 1.4386(6) 0.2247(4) 0.0258(4) 0.142(2) Uani 1 1 d D . .
H11A H 1.4194 0.2325 0.0903 0.214 Uiso 1 1 calc R . .
H11B H 1.5435 0.2084 0.0339 0.214 Uiso 1 1 calc R . .
H11C H 1.3787 0.1633 -0.0099 0.214 Uiso 1 1 calc R . .
O5 O 0.7642(4) 0.0200(2) 0.1276(2) 0.0979(10) Uani 1 1 d D . .
C13 C 0.7119(10) -0.0100(12) 0.2167(6) 0.088(4) Uani 0.63(2) 1 d PD A 1
H13A H 0.6955 0.0581 0.2524 0.105 Uiso 0.63(2) 1 calc PR A 1
H13B H 0.6192 -0.0539 0.1983 0.105 Uiso 0.63(2) 1 calc PR A 1
C14 C 0.8374(10) -0.0793(12) 0.2775(8) 0.091(4) Uani 0.63(2) 1 d PD A 1
H14A H 0.8499 -0.1469 0.2413 0.137 Uiso 0.63(2) 1 calc PR A 1
H14B H 0.8149 -0.1007 0.3389 0.137 Uiso 0.63(2) 1 calc PR A 1
H14C H 0.9288 -0.0353 0.2919 0.137 Uiso 0.63(2) 1 calc PR A 1
C13' C 0.793(4) -0.0045(14) 0.2356(3) 0.109(9) Uani 0.37(2) 1 d PD A 2
H13C H 0.8963 0.0147 0.2702 0.131 Uiso 0.37(2) 1 calc PR A 2
H13D H 0.7253 0.0391 0.2645 0.131 Uiso 0.37(2) 1 calc PR A 2
C14' C 0.766(4) -0.1286(12) 0.2428(18) 0.126(8) Uani 0.37(2) 1 d PD A 2
H14D H 0.6863 -0.1523 0.1868 0.188 Uiso 0.37(2) 1 calc PR A 2
H14E H 0.7384 -0.1442 0.3035 0.188 Uiso 0.37(2) 1 calc PR A 2
H14F H 0.8567 -0.1699 0.2427 0.188 Uiso 0.37(2) 1 calc PR A 2

loop_
_atom_site_aniso_label
_atom_site_aniso_U_11
_atom_site_aniso_U_22
_atom_site_aniso_U_33
_atom_site_aniso_U_23
_atom_site_aniso_U_13
_atom_site_aniso_U_12
S1 0.0565(6) 0.0735(7) 0.0402(5) 0.0028(4) 0.0033(4) -0.0010(5)
N4 0.0443(15) 0.0648(19) 0.0415(16) -0.0004(14) 0.0031(12) -0.0020(14)
O3 0.0781(17) 0.0768(16) 0.0423(14) 0.0061(13) 0.0117(12) 0.0010(13)
C2 0.0383(18) 0.0637(19) 0.0431(18) 0.0030(17) 0.0054(14) 0.0042(15)
O2 0.0427(15) 0.0825(18) 0.114(2) -0.0206(17) 0.0202(14) 0.0073(13)
C3 0.0388(18) 0.073(2) 0.045(2) 0.0020(19) 0.0055(15) 0.0088(18)
C8A 0.0403(18) 0.066(2) 0.0408(18) 0.0032(17) 0.0070(14) 0.0062(17)
O1 0.0419(14) 0.0936(19) 0.094(2) -0.0262(16) 0.0016(13) -0.0016(13)
C8 0.051(2) 0.067(2) 0.053(2) 0.0009(19) 0.0110(16) 0.0048(18)
O4 0.118(2) 0.089(2) 0.0581(16) 0.0036(15) 0.0238(16) -0.0040(17)
C9 0.041(2) 0.072(2) 0.054(2) 0.001(2) 0.0084(16) 0.0074(19)
C5 0.069(2) 0.085(3) 0.048(2) -0.009(2) 0.0024(18) -0.009(2)
C6 0.107(3) 0.094(3) 0.066(3) -0.020(2) 0.018(2) -0.017(3)
C7 0.076(3) 0.071(2) 0.078(3) -0.005(2) 0.018(2) -0.012(2)
C12 0.081(3) 0.067(3) 0.070(3) 0.004(2) 0.025(2) 0.008(2)
C10 0.055(3) 0.094(3) 0.146(4) 0.005(3) 0.025(3) 0.015(2)
C11 0.080(4) 0.121(4) 0.213(6) 0.003(5) 0.013(4) 0.014(3)
O5 0.148(3) 0.078(2) 0.081(2) 0.0079(16) 0.054(2) -0.010(2)
C13 0.067(6) 0.114(9) 0.091(6) 0.003(6) 0.036(4) -0.008(5)
C14 0.086(6) 0.115(11) 0.074(6) 0.019(6) 0.023(4) -0.004(6)
C13' 0.18(3) 0.072(11) 0.085(12) 0.027(9) 0.058(12) -0.019(16)
C14' 0.18(2) 0.109(14) 0.092(14) 0.007(11) 0.048(14) -0.033(14)

loop_
_atom_type_symbol
_atom_type_description
_atom_type_scat_dispersion_real
_atom_type_scat_dispersion_imag
_atom_type_scat_source
C C 0.0033 0.0016 'International Tables Vol C Tables 4.2.6.8 and 6.1.1.4'
H H 0.0000 0.0000 'International Tables Vol C Tables 4.2.6.8 and 6.1.1.4'
N N 0.0061 0.0033 'International Tables Vol C Tables 4.2.6.8 and 6.1.1.4'
O O 0.0106 0.0060 'International Tables Vol C Tables 4.2.6.8 and 6.1.1.4'
S S 0.1246 0.1234 'International Tables Vol C Tables 4.2.6.8 and 6.1.1.4'

loop_
_geom_angle_atom_site_label_1
_geom_angle_atom_site_label_2
_geom_angle_atom_site_label_3
_geom_angle
_geom_angle_site_symmetry_1
_geom_angle_site_symmetry_3
C8A S1 C2 91.66(15) . .
C3 N4 C8A 117.8(3) . .
C3 N4 C5 121.4(3) . .
C8A N4 C5 120.4(3) . .
C9 C2 C3 109.6(3) . .
C9 C2 C2 109.9(3) . 3_765
C3 C2 C2 111.8(3) . 3_765
C9 C2 S1 107.0(2) . .
C3 C2 S1 106.4(2) . .
C2 C2 S1 112.0(3) 3_765 .
C9 O2 C10 117.5(3) . .
O3 C3 N4 125.5(3) . .
O3 C3 C2 123.1(3) . .
N4 C3 C2 111.4(3) . .
C8 C8A N4 122.3(3) . .
C8 C8A S1 125.6(2) . .
N4 C8A S1 112.1(3) . .
C8A C8 C12 118.0(3) . .
C8A C8 C7 120.6(3) . .
C12 C8 C7 121.3(3) . .
O1 C9 O2 125.9(3) . .
O1 C9 C2 124.5(3) . .
O2 C9 C2 109.6(3) . .
N4 C5 C6 109.2(3) . .
N4 C5 H5A 109.8 . .
C6 C5 H5A 109.8 . .
N4 C5 H5B 109.8 . .
C6 C5 H5B 109.8 . .
H5A C5 H5B 108.3 . .
C5 C6 C7 111.7(4) . .
C5 C6 H6A 109.3 . .
C7 C6 H6A 109.3 . .
C5 C6 H6B 109.3 . .
C7 C6 H6B 109.3 . .
H6A C6 H6B 107.9 . .
C8 C7 C6 110.8(3) . .
C8 C7 H7A 109.5 . .
C6 C7 H7A 109.5 . .
C8 C7 H7B 109.5 . .
C6 C7 H7B 109.5 . .
H7A C7 H7B 108.1 . .
O4 C12 O5 123.2(4) . .
O4 C12 C8 124.7(4) . .
O5 C12 C8 112.0(4) . .
C11 C10 O2 106.3(4) . .
C11 C10 H10A 110.5 . .
O2 C10 H10A 110.5 . .
C11 C10 H10B 110.5 . .
O2 C10 H10B 110.5 . .
H10A C10 H10B 108.7 . .
C10 C11 H11A 109.5 . .
C10 C11 H11B 109.5 . .
H11A C11 H11B 109.5 . .
C10 C11 H11C 109.5 . .
H11A C11 H11C 109.5 . .
H11B C11 H11C 109.5 . .
C12 O5 C13 123.2(7) . .
C12 O5 C13' 105.5(7) . .
C13 O5 C13' 28.4(12) . .
C14 C13 O5 103.5(6) . .
C14 C13 H13A 111.1 . .
O5 C13 H13A 111.1 . .
C14 C13 H13B 111.1 . .
O5 C13 H13B 111.1 . .
H13A C13 H13B 109.0 . .
C14' C13' O5 105.6(11) . .
C14' C13' H13C 110.6 . .
O5 C13' H13C 110.6 . .
C14' C13' H13D 110.6 . .
O5 C13' H13D 110.6 . .
H13C C13' H13D 108.7 . .
C13' C14' H14D 109.5 . .
C13' C14' H14E 109.5 . .
H14D C14' H14E 109.5 . .
C13' C14' H14F 109.5 . .
H14D C14' H14F 109.5 . .
H14E C14' H14F 109.5 . .

loop_
_geom_bond_atom_site_label_1
_geom_bond_atom_site_label_2
_geom_bond_distance
_geom_bond_site_symmetry_2
S1 C8A 1.756(3) .
S1 C2 1.831(3) .
N4 C3 1.354(4) .
N4 C8A 1.378(4) .
N4 C5 1.466(4) .
O3 C3 1.209(4) .
C2 C9 1.542(4) .
C2 C3 1.543(4) .
C2 C2 1.548(6) 3_765
O2 C9 1.323(4) .
O2 C10 1.478(4) .
C8A C8 1.346(4) .
O1 C9 1.179(4) .
C8 C12 1.460(5) .
C8 C7 1.513(4) .
O4 C12 1.210(4) .
C5 C6 1.489(5) .
C5 H5A 0.9700 .
C5 H5B 0.9700 .
C6 C7 1.514(5) .
C6 H6A 0.9700 .
C6 H6B 0.9700 .
C7 H7A 0.9700 .
C7 H7B 0.9700 .
C12 O5 1.348(5) .
C10 C11 1.4486(11) .
C10 H10A 0.9700 .
C10 H10B 0.9700 .
C11 H11A 0.9600 .
C11 H11B 0.9600 .
C11 H11C 0.9600 .
O5 C13 1.4803(11) .
O5 C13' 1.4804(11) .
C13 C14 1.4798(11) .
C13 H13A 0.9700 .
C13 H13B 0.9700 .
C14 H14A 0.9600 .
C14 H14B 0.9600 .
C14 H14C 0.9600 .
C13' C14' 1.4799(11) .
C13' H13C 0.9700 .
C13' H13D 0.9700 .
C14' H14D 0.9600 .
C14' H14E 0.9600 .
C14' H14F 0.9600 .

loop_
_geom_torsion_atom_site_label_1
_geom_torsion_atom_site_label_2
_geom_torsion_atom_site_label_3
_geom_torsion_atom_site_label_4
_geom_torsion
_geom_torsion_site_symmetry_1
_geom_torsion_site_symmetry_4
C8A S1 C2 C9 -110.6(2) . .
C8A S1 C2 C3 6.5(2) . .
C8A S1 C2 C2 128.9(3) . 3_765
C8A N4 C3 O3 -176.2(3) . .
C5 N4 C3 O3 -4.0(5) . .
C8A N4 C3 C2 6.2(4) . .
C5 N4 C3 C2 178.4(3) . .
C9 C2 C3 O3 -70.5(4) . .
C2 C2 C3 O3 51.6(5) 3_765 .
S1 C2 C3 O3 174.1(3) . .
C9 C2 C3 N4 107.2(3) . .
C2 C2 C3 N4 -130.7(3) 3_765 .
S1 C2 C3 N4 -8.2(3) . .
C3 N4 C8A C8 177.3(3) . .
C5 N4 C8A C8 5.1(5) . .
C3 N4 C8A S1 -1.0(3) . .
C5 N4 C8A S1 -173.2(2) . .
C2 S1 C8A C8 178.1(3) . .
C2 S1 C8A N4 -3.6(2) . .
N4 C8A C8 C12 -172.8(3) . .
S1 C8A C8 C12 5.2(5) . .
N4 C8A C8 C7 4.3(5) . .
S1 C8A C8 C7 -177.6(3) . .
C10 O2 C9 O1 2.1(5) . .
C10 O2 C9 C2 -176.4(3) . .
C3 C2 C9 O1 151.4(3) . .
C2 C2 C9 O1 28.2(5) 3_765 .
S1 C2 C9 O1 -93.6(4) . .
C3 C2 C9 O2 -30.1(4) . .
C2 C2 C9 O2 -153.3(3) 3_765 .
S1 C2 C9 O2 84.9(3) . .
C3 N4 C5 C6 152.4(3) . .
C8A N4 C5 C6 -35.6(4) . .
N4 C5 C6 C7 56.9(4) . .
C8A C8 C7 C6 17.8(5) . .
C12 C8 C7 C6 -165.1(4) . .
C5 C6 C7 C8 -48.5(5) . .
C8A C8 C12 O4 -6.3(6) . .
C7 C8 C12 O4 176.6(4) . .
C8A C8 C12 O5 170.9(3) . .
C7 C8 C12 O5 -6.3(5) . .
C9 O2 C10 C11 112.7(4) . .
O4 C12 O5 C13 13.1(7) . .
C8 C12 O5 C13 -164.1(4) . .
O4 C12 O5 C13' -11.5(16) . .
C8 C12 O5 C13' 171.3(15) . .
C12 O5 C13 C14 -90.7(13) . .
C13' O5 C13 C14 -33.2(16) . .
C12 O5 C13' C14' -156(3) . .
C13 O5 C13' C14' 71(2) . .
